data_4346898
loop_
_publ_author_name
'Wang, Fei'
'Tang, Yu-Huan'
'Zhang, Jian'

_publ_section_title
;
 Achievement of Bulky Homochirality in Zeolitic Imidazolate-Related
 Frameworks.
;
_journal_issue 23
_journal_name_full 'Inorganic chemistry'
_journal_page_first 11064
_journal_page_last 11066
_journal_paper_doi 10.1021/acs.inorgchem.5b02337
_journal_volume 54
_journal_year 2015
_chemical_absolute_configuration ' R '
_chemical_formula_moiety 'C18 H25 N15 O2 Zn2'
_chemical_formula_sum 'C18 H25 N15 O2 Zn2'
_chemical_formula_weight 614.27
_space_group_IT_number 146
_space_group_name_Hall 'R 3'
_space_group_name_H-M_alt 'R 3 :H'
_symmetry_cell_setting trigonal
_symmetry_space_group_name_H-M 'R 3 :H'
_atom_sites_solution_hydrogens geom
_atom_sites_solution_primary direct
_atom_sites_solution_secondary difmap
_audit_creation_method SHELXL-97
_cell_angle_alpha 90.00
_cell_angle_beta 90.00
_cell_angle_gamma 120.00
_cell_formula_units_Z 9
_cell_length_a 25.3735(9)
_cell_length_b 25.3735(9)
_cell_length_c 12.8546(6)
_cell_measurement_reflns_used 2620
_cell_measurement_temperature 100(2)
_cell_measurement_theta_max 76.0410
_cell_measurement_theta_min 3.4430
_cell_volume 7167.2(5)
_computing_structure_refinement 'SHELXL-97 (Sheldrick, 1997)'
_computing_structure_solution 'SHELXS-97 (Sheldrick, 1990)'
_diffrn_ambient_temperature 100(2)
_diffrn_detector_area_resol_mean 10.3503
_diffrn_measured_fraction_theta_full 0.999
_diffrn_measured_fraction_theta_max 0.999
_diffrn_measurement_device_type 'SuperNova, Dual, Cu at zero, Atlas'
_diffrn_measurement_method '\w scans'
_diffrn_radiation_monochromator mirror
_diffrn_radiation_source 'SuperNova (Cu) X-ray Source'
_diffrn_radiation_type CuK\a
_diffrn_radiation_wavelength 1.54184
_diffrn_reflns_av_R_equivalents 0.0286
_diffrn_reflns_av_sigmaI/netI 0.0372
_diffrn_reflns_limit_h_max 15
_diffrn_reflns_limit_h_min -27
_diffrn_reflns_limit_k_max 30
_diffrn_reflns_limit_k_min -17
_diffrn_reflns_limit_l_max 14
_diffrn_reflns_limit_l_min -15
_diffrn_reflns_number 5242
_diffrn_reflns_theta_full 67.96
_diffrn_reflns_theta_max 67.96
_diffrn_reflns_theta_min 3.48
_exptl_absorpt_coefficient_mu 2.187
_exptl_absorpt_correction_T_max 0.6688
_exptl_absorpt_correction_T_min 0.6688
_exptl_absorpt_correction_type multi-scan
_exptl_absorpt_process_details
;
CrysAlisPro, Agilent Technologies,
Version 1.171.36.32 (release 02-08-2013 CrysAlis171 .NET)
(compiled Aug  2 2013,16:46:58)
Empirical absorption correction using spherical harmonics,
 implemented in SCALE3 ABSPACK scaling algorithm.
;
_exptl_crystal_colour yellow
_exptl_crystal_density_diffrn 1.281
_exptl_crystal_density_method 'not measured'
_exptl_crystal_description block
_exptl_crystal_F_000 2826
_exptl_crystal_size_max 0.20
_exptl_crystal_size_mid 0.20
_exptl_crystal_size_min 0.20
_platon_squeeze_details
;
;
_refine_diff_density_max 0.589
_refine_diff_density_min -0.459
_refine_diff_density_rms 0.074
_refine_ls_abs_structure_details 'Flack H D (1983), Acta Cryst. A39, 876-881'
_refine_ls_abs_structure_Flack 0.00(4)
_refine_ls_extinction_method none
_refine_ls_goodness_of_fit_ref 1.040
_refine_ls_hydrogen_treatment constr
_refine_ls_matrix_type full
_refine_ls_number_parameters 334
_refine_ls_number_reflns 4080
_refine_ls_number_restraints 245
_refine_ls_restrained_S_all 1.072
_refine_ls_R_factor_all 0.0439
_refine_ls_R_factor_gt 0.0405
_refine_ls_shift/su_max 0.003
_refine_ls_shift/su_mean 0.000
_refine_ls_structure_factor_coef Fsqd
_refine_ls_weighting_details 'calc w=1/[\s^2^(Fo^2^)+(0.0797P)^2^+0.0000P] where P=(Fo^2^+2Fc^2^)/3'
_refine_ls_weighting_scheme calc
_refine_ls_wR_factor_gt 0.1100
_refine_ls_wR_factor_ref 0.1134
_reflns_number_gt 3754
_reflns_number_total 4080
_reflns_threshold_expression >2sigma(I)
_cod_data_source_file ic5b02337_si_002.cif
_cod_data_source_block 1R
_cod_original_sg_symbol_H-M R3
_cod_database_code 4346898

loop_
_symmetry_equiv_pos_as_xyz
'x, y, z'
'-y, x-y, z'
'-x+y, -x, z'
'x+2/3, y+1/3, z+1/3'
'-y+2/3, x-y+1/3, z+1/3'
'-x+y+2/3, -x+1/3, z+1/3'
'x+1/3, y+2/3, z+2/3'
'-y+1/3, x-y+2/3, z+2/3'
'-x+y+1/3, -x+2/3, z+2/3'

loop_
_atom_site_label
_atom_site_type_symbol
_atom_site_fract_x
_atom_site_fract_y
_atom_site_fract_z
_atom_site_U_iso_or_equiv
_atom_site_adp_type
_atom_site_occupancy
_atom_site_symmetry_multiplicity
_atom_site_calc_flag
_atom_site_refinement_flags
Zn1 Zn 0.09523(3) 0.43840(3) 0.44647(4) 0.02408(17) Uani 1 1 d .
Zn2 Zn 0.32959(3) 0.42956(3) 0.47392(4) 0.02451(17) Uani 1 1 d .
C1 C -0.0124(2) 0.3804(2) 0.2995(4) 0.0255(10) Uani 1 1 d U
C13 C 0.1088(2) 0.5585(2) 0.4822(4) 0.0267(9) Uani 1 1 d U
C3 C 0.2116(3) 0.4318(3) 0.4250(5) 0.0429(14) Uani 1 1 d U
O1 O 0.1466(2) 0.53074(19) 0.3357(3) 0.0472(10) Uani 1 1 d .
H1A H 0.1252 0.5272 0.2853 0.071 Uiso 1 1 calc R
N4 N -0.02623(18) 0.36003(17) 0.2012(3) 0.0249(8) Uani 1 1 d .
N12 N 0.29775(18) 0.35239(19) 0.5592(3) 0.0287(9) Uani 1 1 d .
N13 N 0.08143(17) 0.50049(17) 0.5137(3) 0.0238(7) Uani 1 1 d .
N14 N 0.09052(18) 0.59367(17) 0.5308(3) 0.0241(8) Uani 1 1 d .
C7 C 0.0406(2) 0.4962(2) 0.5918(4) 0.0282(9) Uani 1 1 d U
N3 N 0.02905(18) 0.3744(2) 0.1569(3) 0.0292(8) Uani 1 1 d .
N1 N 0.04697(18) 0.40453(18) 0.3158(3) 0.0250(8) Uani 1 1 d .
C5 C 0.2676(3) 0.3327(3) 0.6461(4) 0.0381(13) Uani 1 1 d U
N7 N 0.2118(2) 0.4852(2) 0.5514(4) 0.0430(11) Uani 1 1 d .
N8 N 0.17945(17) 0.45316(18) 0.4682(3) 0.0282(8) Uani 1 1 d .
N2 N 0.07083(19) 0.3998(2) 0.2241(3) 0.0320(9) Uani 1 1 d .
N9 N 0.26273(18) 0.27965(18) 0.6725(3) 0.0254(8) Uani 1 1 d .
C12 C 0.0469(2) 0.5552(2) 0.6033(4) 0.0278(9) Uani 1 1 d U
N5 N 0.26273(18) 0.44893(19) 0.4736(3) 0.0293(8) Uani 1 1 d .
C8 C -0.0013(2) 0.4474(2) 0.6515(4) 0.0309(10) Uani 1 1 d U
H8A H -0.0054 0.4091 0.6452 0.037 Uiso 1 1 calc R
C14 C 0.1563(2) 0.5823(2) 0.3968(5) 0.0344(11) Uani 1 1 d U
H14A H 0.1512 0.6111 0.3530 0.041 Uiso 1 1 calc R
N6 N 0.2628(2) 0.4828(3) 0.5556(4) 0.0457(12) Uani 1 1 d .
C11 C 0.0115(3) 0.5643(2) 0.6735(4) 0.0358(10) Uani 1 1 d U
H11A H 0.0158 0.6026 0.6821 0.043 Uiso 1 1 calc R
C2 C -0.0575(2) 0.3740(2) 0.3789(4) 0.0327(10) Uani 1 1 d U
H2A H -0.0370 0.3919 0.4431 0.049 Uiso 1 1 calc R
H2B H -0.0862 0.3316 0.3898 0.049 Uiso 1 1 calc R
H2C H -0.0787 0.3943 0.3554 0.049 Uiso 1 1 calc R
C10 C -0.0310(3) 0.5149(3) 0.7318(5) 0.0422(11) Uani 1 1 d U
H10A H -0.0560 0.5199 0.7789 0.051 Uiso 1 1 calc R
C9 C -0.0360(3) 0.4582(2) 0.7194(4) 0.0393(11) Uani 1 1 d U
H9A H -0.0645 0.4259 0.7594 0.047 Uiso 1 1 calc R
N11 N 0.3122(4) 0.3104(3) 0.5305(5) 0.068(2) Uani 1 1 d .
C15 C 0.2203(2) 0.6133(3) 0.4425(6) 0.0502(16) Uani 1 1 d U
H15A H 0.2496 0.6274 0.3871 0.060 Uiso 1 1 calc R
H15B H 0.2251 0.5848 0.4848 0.060 Uiso 1 1 calc R
H15C H 0.2266 0.6473 0.4843 0.060 Uiso 1 1 calc R
N10 N 0.2936(4) 0.2683(3) 0.6002(5) 0.073(2) Uani 1 1 d .
O2 O 0.0752(7) 0.5339(6) 1.1866(10) 0.194(5) Uani 1 1 d DU
C6 C 0.2423(6) 0.3645(5) 0.7050(8) 0.098(3) Uani 1 1 d U
H6A H 0.2517 0.4016 0.6698 0.147 Uiso 1 1 calc R
H6B H 0.2597 0.3738 0.7735 0.147 Uiso 1 1 calc R
H6C H 0.1989 0.3390 0.7101 0.147 Uiso 1 1 calc R
N15 N 0.1001(6) 0.5560(8) 1.0039(11) 0.266(7) Uani 1 1 d DU
C18 C 0.1053(12) 0.5987(10) 0.9361(15) 0.283(8) Uani 1 1 d DU
H18A H 0.1246 0.5960 0.8737 0.339 Uiso 1 1 calc R
H18B H 0.1294 0.6383 0.9665 0.339 Uiso 1 1 calc R
H18C H 0.0656 0.5922 0.9197 0.339 Uiso 1 1 calc R
C4 C 0.1881(5) 0.3875(6) 0.3359(9) 0.097(3) Uani 1 1 d U
H4A H 0.2180 0.3767 0.3169 0.116 Uiso 1 1 calc R
H4B H 0.1800 0.4060 0.2775 0.116 Uiso 1 1 calc R
H4C H 0.1512 0.3517 0.3565 0.116 Uiso 1 1 calc R
C17 C 0.1101(12) 0.5112(10) 0.9744(18) 0.288(8) Uani 1 1 d DU
H17B H 0.1496 0.5260 0.9442 0.345 Uiso 1 1 d R
H17C H 0.0808 0.4892 0.9210 0.345 Uiso 1 1 d R
H17A H 0.1057 0.4858 1.0214 0.345 Uiso 1 1 d R
C16 C 0.0847(6) 0.5604(9) 1.1017(10) 0.267(7) Uani 1 1 d DU
H16A H 0.0796 0.5941 1.1081 0.320 Uiso 1 1 calc R

loop_
_atom_site_aniso_label
_atom_site_aniso_U_11
_atom_site_aniso_U_22
_atom_site_aniso_U_33
_atom_site_aniso_U_23
_atom_site_aniso_U_13
_atom_site_aniso_U_12
Zn1 0.0197(3) 0.0247(3) 0.0296(4) -0.0028(2) 0.0003(2) 0.0125(3)
Zn2 0.0197(3) 0.0226(3) 0.0313(4) -0.0015(3) -0.0014(3) 0.0107(3)
C1 0.021(2) 0.028(2) 0.030(2) 0.0017(19) -0.0025(19) 0.0135(19)
C13 0.023(2) 0.021(2) 0.037(2) 0.0015(17) -0.0020(18) 0.0112(17)
C3 0.036(3) 0.054(4) 0.051(3) -0.009(3) -0.008(3) 0.032(3)
O1 0.050(2) 0.039(2) 0.053(3) 0.0033(19) 0.010(2) 0.022(2)
N4 0.0222(19) 0.0210(18) 0.032(2) 0.0051(16) 0.0049(16) 0.0113(16)
N12 0.0199(18) 0.024(2) 0.041(2) -0.0001(17) -0.0011(17) 0.0108(16)
N13 0.0221(18) 0.0189(18) 0.0289(18) -0.0014(14) -0.0001(15) 0.0090(15)
N14 0.028(2) 0.0240(19) 0.0242(17) -0.0013(14) -0.0019(15) 0.0157(16)
C7 0.030(2) 0.030(2) 0.0285(19) 0.0012(17) 0.0038(17) 0.0179(17)
N3 0.0219(19) 0.034(2) 0.0301(19) -0.0002(17) 0.0043(16) 0.0131(17)
N1 0.0207(18) 0.0242(19) 0.0289(19) 0.0011(15) 0.0056(15) 0.0102(16)
C5 0.048(3) 0.039(3) 0.038(3) 0.016(2) 0.011(2) 0.030(3)
N7 0.025(2) 0.041(3) 0.063(3) -0.017(2) -0.019(2) 0.016(2)
N8 0.0193(19) 0.029(2) 0.033(2) -0.0039(16) -0.0021(16) 0.0104(17)
N2 0.025(2) 0.038(2) 0.034(2) -0.0048(18) 0.0030(17) 0.0160(19)
N9 0.0243(19) 0.027(2) 0.0256(18) -0.0033(16) -0.0019(15) 0.0137(16)
C12 0.031(2) 0.025(2) 0.030(2) 0.0053(17) 0.0035(17) 0.0155(17)
N5 0.023(2) 0.030(2) 0.037(2) -0.0012(17) -0.0002(16) 0.0151(17)
C8 0.037(2) 0.026(2) 0.032(2) 0.0090(17) 0.0053(19) 0.0172(18)
C14 0.027(2) 0.026(2) 0.053(3) 0.004(2) 0.009(2) 0.0159(19)
N6 0.034(3) 0.052(3) 0.058(3) -0.019(2) -0.002(2) 0.026(2)
C11 0.050(3) 0.026(2) 0.038(2) 0.0046(18) 0.012(2) 0.0238(19)
C2 0.031(3) 0.040(3) 0.034(2) -0.005(2) -0.003(2) 0.023(2)
C10 0.054(3) 0.033(2) 0.044(2) 0.011(2) 0.022(2) 0.026(2)
C9 0.050(3) 0.028(2) 0.040(2) 0.0106(19) 0.019(2) 0.020(2)
N11 0.119(6) 0.050(3) 0.061(3) 0.027(3) 0.058(4) 0.061(4)
C15 0.023(3) 0.035(3) 0.088(5) -0.004(3) 0.012(3) 0.012(2)
N10 0.131(6) 0.055(4) 0.064(4) 0.023(3) 0.054(4) 0.071(4)
O2 0.298(13) 0.191(10) 0.145(8) -0.048(7) -0.111(9) 0.161(10)
C6 0.155(7) 0.091(5) 0.087(5) 0.036(4) 0.062(5) 0.092(5)
N15 0.307(11) 0.269(12) 0.220(10) 0.017(9) -0.022(10) 0.142(9)
C18 0.294(11) 0.282(10) 0.255(10) 0.039(8) -0.017(8) 0.131(8)
C4 0.078(5) 0.136(7) 0.089(6) -0.052(5) -0.021(4) 0.063(5)
C17 0.303(11) 0.278(10) 0.277(11) 0.010(8) -0.007(8) 0.142(8)
C16 0.305(11) 0.266(11) 0.221(10) 0.022(9) -0.027(10) 0.137(10)

loop_
_atom_type_symbol
_atom_type_description
_atom_type_scat_dispersion_real
_atom_type_scat_dispersion_imag
_atom_type_scat_source
C C 0.0181 0.0091 'International Tables Vol C Tables 4.2.6.8 and 6.1.1.4'
H H 0.0000 0.0000 'International Tables Vol C Tables 4.2.6.8 and 6.1.1.4'
O O 0.0492 0.0322 'International Tables Vol C Tables 4.2.6.8 and 6.1.1.4'
N N 0.0311 0.0180 'International Tables Vol C Tables 4.2.6.8 and 6.1.1.4'
Zn Zn -1.5491 0.6778 'International Tables Vol C Tables 4.2.6.8 and 6.1.1.4'

loop_
_geom_angle_atom_site_label_1
_geom_angle_atom_site_label_2
_geom_angle_atom_site_label_3
_geom_angle
_geom_angle_site_symmetry_1
_geom_angle_site_symmetry_3
N13 Zn1 N8 112.90(17) . .
N13 Zn1 N1 113.26(16) . .
N8 Zn1 N1 124.45(17) . .
N13 Zn1 N4 108.55(15) . 6_455
N8 Zn1 N4 95.40(16) . 6_455
N1 Zn1 N4 97.69(16) . 6_455
N13 Zn1 O1 73.53(15) . .
N8 Zn1 O1 84.02(17) . .
N1 Zn1 O1 81.01(16) . .
N4 Zn1 O1 177.88(15) 6_455 .
N14 Zn2 N5 112.38(17) 2_665 .
N14 Zn2 N9 107.11(15) 2_665 9_554
N5 Zn2 N9 118.09(17) . 9_554
N14 Zn2 N12 112.25(16) 2_665 .
N5 Zn2 N12 105.25(17) . .
N9 Zn2 N12 101.30(17) 9_554 .
N1 C1 N4 110.1(4) . .
N1 C1 C2 125.3(4) . .
N4 C1 C2 124.5(4) . .
N13 C13 N14 115.3(4) . .
N13 C13 C14 122.1(4) . .
N14 C13 C14 122.7(4) . .
N5 C3 N8 112.5(5) . .
N5 C3 C4 124.8(6) . .
N8 C3 C4 122.4(6) . .
C14 O1 Zn1 108.5(3) . .
C14 O1 H1A 109.5 . .
Zn1 O1 H1A 110.1 . .
C1 N4 N3 104.5(4) . .
C1 N4 Zn1 134.0(3) . 8_554
N3 N4 Zn1 121.2(3) . 8_554
C5 N12 N11 105.8(4) . .
C5 N12 Zn2 135.0(4) . .
N11 N12 Zn2 118.9(3) . .
C13 N13 C7 105.0(4) . .
C13 N13 Zn1 122.9(3) . .
C7 N13 Zn1 131.9(3) . .
C13 N14 C12 105.1(4) . .
C13 N14 Zn2 124.6(3) . 3_565
C12 N14 Zn2 126.6(3) . 3_565
C8 C7 N13 131.9(5) . .
C8 C7 C12 120.7(4) . .
N13 C7 C12 107.4(4) . .
N2 N3 N4 109.5(4) . .
C1 N1 N2 105.9(4) . .
C1 N1 Zn1 129.8(3) . .
N2 N1 Zn1 124.2(3) . .
N12 C5 N9 110.2(5) . .
N12 C5 C6 124.4(6) . .
N9 C5 C6 125.4(6) . .
N6 N7 N8 108.6(5) . .
C3 N8 N7 105.6(5) . .
C3 N8 Zn1 133.9(4) . .
N7 N8 Zn1 119.8(3) . .
N3 N2 N1 109.9(4) . .
C5 N9 N10 105.8(4) . .
C5 N9 Zn2 130.5(3) . 5
N10 N9 Zn2 121.8(4) . 5
C11 C12 N14 132.5(5) . .
C11 C12 C7 120.2(4) . .
N14 C12 C7 107.3(4) . .
C3 N5 N6 105.6(4) . .
C3 N5 Zn2 138.5(4) . .
N6 N5 Zn2 115.0(3) . .
C9 C8 C7 117.3(5) . .
C9 C8 H8A 121.3 . .
C7 C8 H8A 121.3 . .
O1 C14 C13 107.0(4) . .
O1 C14 C15 109.5(4) . .
C13 C14 C15 110.9(5) . .
O1 C14 H14A 109.8 . .
C13 C14 H14A 109.8 . .
C15 C14 H14A 109.8 . .
N7 N6 N5 107.7(5) . .
C12 C11 C10 118.7(5) . .
C12 C11 H11A 120.6 . .
C10 C11 H11A 120.6 . .
C1 C2 H2A 109.5 . .
C1 C2 H2B 109.5 . .
H2A C2 H2B 109.5 . .
C1 C2 H2C 109.5 . .
H2A C2 H2C 109.5 . .
H2B C2 H2C 109.5 . .
C9 C10 C11 119.8(5) . .
C9 C10 H10A 120.1 . .
C11 C10 H10A 120.1 . .
C8 C9 C10 123.2(5) . .
C8 C9 H9A 118.4 . .
C10 C9 H9A 118.4 . .
N10 N11 N12 109.4(5) . .
C14 C15 H15A 109.5 . .
C14 C15 H15B 109.5 . .
H15A C15 H15B 109.5 . .
C14 C15 H15C 109.5 . .
H15A C15 H15C 109.5 . .
H15B C15 H15C 109.5 . .
N11 N10 N9 108.5(5) . .
C5 C6 H6A 109.5 . .
C5 C6 H6B 109.5 . .
H6A C6 H6B 109.5 . .
C5 C6 H6C 109.5 . .
H6A C6 H6C 109.5 . .
H6B C6 H6C 109.5 . .
C17 N15 C18 121.1(7) . .
C17 N15 C16 121.6(7) . .
C18 N15 C16 117.3(10) . .
N15 C18 H18A 109.5 . .
N15 C18 H18B 109.5 . .
H18A C18 H18B 109.5 . .
N15 C18 H18C 109.5 . .
H18A C18 H18C 109.5 . .
H18B C18 H18C 109.5 . .
C3 C4 H4A 109.5 . .
C3 C4 H4B 109.5 . .
H4A C4 H4B 109.5 . .
C3 C4 H4C 109.5 . .
H4A C4 H4C 109.5 . .
H4B C4 H4C 109.5 . .
N15 C17 H17B 112.9 . .
N15 C17 H17C 106.0 . .
H17B C17 H17C 106.9 . .
N15 C17 H17A 115.9 . .
H17B C17 H17A 107.3 . .
H17C C17 H17A 107.3 . .
O2 C16 N15 140.2(19) . .
O2 C16 H16A 109.9 . .
N15 C16 H16A 109.9 . .

loop_
_geom_bond_atom_site_label_1
_geom_bond_atom_site_label_2
_geom_bond_distance
_geom_bond_site_symmetry_2
Zn1 N13 1.975(4) .
Zn1 N8 1.996(4) .
Zn1 N1 2.002(4) .
Zn1 N4 2.071(4) 6_455
Zn1 O1 2.482(4) .
Zn2 N14 1.979(4) 2_665
Zn2 N5 1.988(4) .
Zn2 N9 2.010(4) 9_554
Zn2 N12 2.026(4) .
C1 N1 1.329(6) .
C1 N4 1.343(7) .
C1 C2 1.482(7) .
C13 N13 1.338(6) .
C13 N14 1.349(6) .
C13 C14 1.514(7) .
C3 N5 1.303(7) .
C3 N8 1.307(7) .
C3 C4 1.503(11) .
O1 C14 1.438(7) .
O1 H1A 0.8200 .
N4 N3 1.384(5) .
N4 Zn1 2.071(4) 8_554
N12 C5 1.305(7) .
N12 N11 1.342(6) .
N13 C7 1.408(6) .
N14 C12 1.402(6) .
N14 Zn2 1.979(4) 3_565
C7 C8 1.390(7) .
C7 C12 1.432(7) .
N3 N2 1.266(6) .
N1 N2 1.358(5) .
C5 N9 1.332(7) .
C5 C6 1.469(10) .
N7 N6 1.327(7) .
N7 N8 1.346(6) .
N9 N10 1.335(6) .
N9 Zn2 2.010(4) 5
C12 C11 1.371(7) .
N5 N6 1.360(6) .
C8 C9 1.361(7) .
C8 H8A 0.9300 .
C14 C15 1.525(8) .
C14 H14A 0.9800 .
C11 C10 1.394(8) .
C11 H11A 0.9300 .
C2 H2A 0.9600 .
C2 H2B 0.9600 .
C2 H2C 0.9600 .
C10 C9 1.390(8) .
C10 H10A 0.9300 .
C9 H9A 0.9300 .
N11 N10 1.289(7) .
C15 H15A 0.9600 .
C15 H15B 0.9600 .
C15 H15C 0.9600 .
O2 C16 1.240(5) .
C6 H6A 0.9600 .
C6 H6B 0.9600 .
C6 H6C 0.9600 .
N15 C17 1.338(5) .
N15 C18 1.343(5) .
N15 C16 1.337(5) .
C18 H18A 0.9600 .
C18 H18B 0.9600 .
C18 H18C 0.9600 .
C4 H4A 0.9600 .
C4 H4B 0.9600 .
C4 H4C 0.9600 .
C17 H17B 0.9599 .
C17 H17C 0.9599 .
C17 H17A 0.8499 .
C16 H16A 0.9300 .

loop_
_geom_hbond_atom_site_label_D
_geom_hbond_atom_site_label_H
_geom_hbond_atom_site_label_A
_geom_hbond_distance_DH
_geom_hbond_distance_HA
_geom_hbond_distance_DA
_geom_hbond_angle_DHA
_geom_hbond_site_symmetry_A
O1 H1A O2 0.82 1.86 2.667(12) 166.3 1_554

loop_
_platon_squeeze_void_nr
_platon_squeeze_void_average_x
_platon_squeeze_void_average_y
_platon_squeeze_void_average_z
_platon_squeeze_void_volume
_platon_squeeze_void_count_electrons
_platon_squeeze_void_content
1 0.000 0.000 0.279 648 155 ' '
2 0.333 0.667 -0.054 659 156 ' '
3 0.667 0.333 0.613 652 155 ' '
